data_7128896
loop_
_publ_author_name
'Liu, Xiaoyu'
'He, Kun'
'Gao, Na'
'Jiang, Peiyun'
'Lin, Jun'
'Jin, Yi'

_publ_section_title
;
 A radical-mediated multicomponent cascade reaction for the synthesis of
 azide-biindole derivatives.
;
_journal_issue 76
_journal_name_full 'Chemical communications (Cambridge, England)'
_journal_page_first 9696
_journal_page_last 9699
_journal_paper_doi 10.1039/d1cc03853b
_journal_volume 57
_journal_year 2021
_chemical_formula_moiety 'C22 H19 N7'
_chemical_formula_sum 'C22 H19 N7'
_chemical_formula_weight 381.44
_chemical_melting_point 417
_chemical_name_systematic 3'-azido-7,7'-dimethyl-2'-(4-methyl-1H-imidazol-1-yl)-1H,3'H-3,3'-biindole
_space_group_crystal_system triclinic
_space_group_IT_number 2
_space_group_name_Hall '-P 1'
_space_group_name_H-M_alt 'P -1'
_atom_sites_solution_hydrogens mixed
_atom_sites_solution_primary dual
_audit_creation_date 2021-08-24
_audit_creation_method
;
Olex2 1.2
(compiled 2018.05.29 svn.r3508 for OlexSys, GUI svn.r5506)
;
_audit_update_record
;
2021-08-24 deposited with the CCDC.	2021-08-25 downloaded from the CCDC.
;
_cell_angle_alpha 68.608(5)
_cell_angle_beta 84.564(5)
_cell_angle_gamma 75.181(4)
_cell_formula_units_Z 2
_cell_length_a 8.0191(10)
_cell_length_b 10.4708(13)
_cell_length_c 13.0070(16)
_cell_measurement_reflns_used 4225
_cell_measurement_temperature 170(2)
_cell_measurement_theta_max 26.75
_cell_measurement_theta_min 2.63
_cell_volume 983.1(2)
_computing_cell_refinement 'SAINT V8.40B (Bruker Nano, Inc., 2019)'
_computing_data_collection 'Bruker Instrument Service vV6.2.14'
_computing_data_reduction 'SAINT V8.40B (Bruker Nano, Inc., 2019)'
_computing_molecular_graphics 'Olex2 (Dolomanov et al., 2009)'
_computing_publication_material 'Olex2 (Dolomanov et al., 2009)'
_computing_structure_refinement 'ShelXL (Sheldrick, 2015)'
_computing_structure_solution 'ShelXT (Sheldrick, 2015)'
_diffrn_ambient_temperature 170.0
_diffrn_measured_fraction_theta_full 0.953
_diffrn_measured_fraction_theta_max 0.948
_diffrn_measurement_device_type 'Bruker D8 Venture'
_diffrn_measurement_method '\f and \w scans'
_diffrn_radiation_type MoK\a
_diffrn_radiation_wavelength 0.71073
_diffrn_reflns_av_R_equivalents 0.0458
_diffrn_reflns_av_unetI/netI 0.0498
_diffrn_reflns_Laue_measured_fraction_full 0.953
_diffrn_reflns_Laue_measured_fraction_max 0.948
_diffrn_reflns_limit_h_max 10
_diffrn_reflns_limit_h_min -10
_diffrn_reflns_limit_k_max 13
_diffrn_reflns_limit_k_min -13
_diffrn_reflns_limit_l_max 13
_diffrn_reflns_limit_l_min -16
_diffrn_reflns_number 14068
_diffrn_reflns_point_group_measured_fraction_full 0.953
_diffrn_reflns_point_group_measured_fraction_max 0.948
_diffrn_reflns_theta_full 25.242
_diffrn_reflns_theta_max 27.147
_diffrn_reflns_theta_min 2.213
_diffrn_standards_number 0
_exptl_absorpt_coefficient_mu 0.082
_exptl_absorpt_correction_T_max 0.7455
_exptl_absorpt_correction_T_min 0.6732
_exptl_absorpt_correction_type multi-scan
_exptl_absorpt_process_details
;
SADABS-2016/2 (Bruker,2016/2) was used for absorption correction.
wR2(int) was 0.0994 before and 0.0525 after correction.
The Ratio of minimum to maximum transmission is 0.9030.
The \l/2 correction factor is Not present.
;
_exptl_crystal_colour orange
_exptl_crystal_colour_primary orange
_exptl_crystal_density_diffrn 1.289
_exptl_crystal_description block
_exptl_crystal_F_000 400
_exptl_crystal_recrystallization_method 'Re-crystallisation from solvent: Dichloromethane/Hexyl hydride'
_exptl_crystal_size_max 0.07
_exptl_crystal_size_mid 0.04
_exptl_crystal_size_min 0.03
_refine_diff_density_max 0.200
_refine_diff_density_min -0.236
_refine_diff_density_rms 0.043
_refine_ls_extinction_method none
_refine_ls_goodness_of_fit_ref 1.040
_refine_ls_hydrogen_treatment mixed
_refine_ls_matrix_type full
_refine_ls_number_parameters 268
_refine_ls_number_reflns 4139
_refine_ls_number_restraints 1
_refine_ls_restrained_S_all 1.040
_refine_ls_R_factor_all 0.0901
_refine_ls_R_factor_gt 0.0514
_refine_ls_shift/su_max 0.000
_refine_ls_shift/su_mean 0.000
_refine_ls_structure_factor_coef Fsqd
_refine_ls_weighting_details 'w=1/[\s^2^(Fo^2^)+(0.0617P)^2^+0.2241P] where P=(Fo^2^+2Fc^2^)/3'
_refine_ls_weighting_scheme calc
_refine_ls_wR_factor_gt 0.1214
_refine_ls_wR_factor_ref 0.1445
_reflns_Friedel_coverage 0.000
_reflns_number_gt 2681
_reflns_number_total 4139
_reflns_threshold_expression 'I > 2\s(I)'
_cod_data_source_file d1cc03853b2.cif
_cod_data_source_block mo_210824_09066_0m
_cod_depositor_comments 'Adding full bibliography for 7128895--7128897.cif.'
_cod_database_code 7128896
_shelx_shelxl_version_number 2018/3
_shelx_space_group_comment
;
The symmetry employed for this shelxl refinement is uniquely defined
by the following loop, which should always be used as a source of
symmetry information in preference to the above space-group names.
They are only intended as comments.
;
_shelx_estimated_absorpt_t_max 0.998
_shelx_estimated_absorpt_t_min 0.994
_olex2_refinement_description
;
1. Fixed Uiso
 At 1.2 times of:
  All C(H) groups
 At 1.5 times of:
  All C(H,H,H) groups
2. Restrained distances
 N7-H7
 0.88 with sigma of 0.02
3.a Aromatic/amide H refined with riding coordinates:
 C2(H2), C3(H3), C4(H4), C10(H10), C12(H12), C15(H15), C18(H18), C19(H19),
 C20(H20)
3.b Idealised Me refined as rotating group:
 C9(H9A,H9B,H9C), C13(H13A,H13B,H13C), C22(H22A,H22B,H22C)
;
_olex2_submission_special_instructions 'No special instructions were received'

loop_
_space_group_symop_operation_xyz
'x, y, z'
'-x, -y, -z'

loop_
_atom_site_label
_atom_site_type_symbol
_atom_site_fract_x
_atom_site_fract_y
_atom_site_fract_z
_atom_site_U_iso_or_equiv
_atom_site_adp_type
_atom_site_occupancy
_atom_site_site_symmetry_order
_atom_site_calc_flag
_atom_site_refinement_flags_posn
_atom_site_refinement_flags_adp
_atom_site_refinement_flags_occupancy
_atom_site_disorder_assembly
_atom_site_disorder_group
N1 N 0.29358(19) 0.53207(19) 0.57224(14) 0.0437(4) Uani 1 1 d . . . . .
N2 N 0.44611(19) 0.39906(17) 0.73686(13) 0.0376(4) Uani 1 1 d . . . . .
N3 N 0.5866(2) 0.24307(18) 0.88768(14) 0.0427(4) Uani 1 1 d . . . . .
N4 N 0.5691(2) 0.6709(2) 0.65902(15) 0.0514(5) Uani 1 1 d . . . . .
N5 N 0.6329(2) 0.72397(19) 0.56899(16) 0.0481(5) Uani 1 1 d . . . . .
N6 N 0.7087(3) 0.7701(3) 0.4922(2) 0.0746(7) Uani 1 1 d . . . . .
N7 N 0.2620(2) 0.76367(19) 0.90924(15) 0.0440(4) Uani 1 1 d D . . . .
C1 C 0.1417(3) 0.7331(3) 0.41028(18) 0.0529(6) Uani 1 1 d . . . . .
C2 C 0.1019(3) 0.8803(3) 0.3598(2) 0.0661(8) Uani 1 1 d . . . . .
H2 H 0.036833 0.922851 0.293397 0.079 Uiso 1 1 calc R . . . .
C3 C 0.1543(3) 0.9657(3) 0.4034(2) 0.0678(8) Uani 1 1 d . . . . .
H3 H 0.126062 1.065065 0.365600 0.081 Uiso 1 1 calc R . . . .
C4 C 0.2479(3) 0.9098(2) 0.5019(2) 0.0570(6) Uani 1 1 d . . . . .
H4 H 0.282134 0.968558 0.532727 0.068 Uiso 1 1 calc R . . . .
C5 C 0.2880(2) 0.7644(2) 0.55202(17) 0.0444(5) Uani 1 1 d . . . . .
C6 C 0.2375(2) 0.6790(2) 0.50658(17) 0.0437(5) Uani 1 1 d . . . . .
C7 C 0.3712(2) 0.5271(2) 0.65529(16) 0.0380(5) Uani 1 1 d . . . . .
C8 C 0.3828(2) 0.6705(2) 0.65896(17) 0.0398(5) Uani 1 1 d . . . . .
C9 C 0.0856(3) 0.6410(3) 0.3626(2) 0.0689(8) Uani 1 1 d . . . . .
H9A H 0.170052 0.621173 0.307429 0.103 Uiso 1 1 calc GR . . . .
H9B H -0.027329 0.689196 0.327459 0.103 Uiso 1 1 calc GR . . . .
H9C H 0.077409 0.552028 0.421529 0.103 Uiso 1 1 calc GR . . . .
H7 H 0.291(4) 0.776(3) 0.9697(18) 0.083 Uiso 1 1 d DR . . . .
C10 C 0.5252(2) 0.3775(2) 0.83250(16) 0.0395(5) Uani 1 1 d . . . . .
H10 H 0.534431 0.451287 0.856061 0.047 Uiso 1 1 calc R . . . .
C11 C 0.5451(3) 0.1722(2) 0.82514(18) 0.0433(5) Uani 1 1 d . . . . .
C12 C 0.4592(2) 0.2657(2) 0.73341(18) 0.0425(5) Uani 1 1 d . . . . .
H12 H 0.416030 0.244692 0.677416 0.051 Uiso 1 1 calc R . . . .
C13 C 0.5989(3) 0.0159(2) 0.8589(2) 0.0628(7) Uani 1 1 d . . . . .
H13A H 0.723018 -0.015845 0.874145 0.094 Uiso 1 1 calc GR . . . .
H13B H 0.573602 -0.012397 0.799187 0.094 Uiso 1 1 calc GR . . . .
H13C H 0.535622 -0.027041 0.925505 0.094 Uiso 1 1 calc GR . . . .
C14 C 0.3027(2) 0.6992(2) 0.75980(16) 0.0363(4) Uani 1 1 d . . . . .
C15 C 0.3732(2) 0.7478(2) 0.82495(18) 0.0423(5) Uani 1 1 d . . . . .
H15 H 0.483917 0.767950 0.813865 0.051 Uiso 1 1 calc R . . . .
C16 C 0.1159(2) 0.7216(2) 0.89892(16) 0.0376(5) Uani 1 1 d . . . . .
C17 C 0.1364(2) 0.68100(19) 0.80588(16) 0.0344(4) Uani 1 1 d . . . . .
C18 C 0.0056(2) 0.6312(2) 0.77942(17) 0.0396(5) Uani 1 1 d . . . . .
H18 H 0.015531 0.603159 0.716942 0.048 Uiso 1 1 calc R . . . .
C19 C -0.1375(2) 0.6241(2) 0.84684(18) 0.0457(5) Uani 1 1 d . . . . .
H19 H -0.226878 0.589951 0.830564 0.055 Uiso 1 1 calc R . . . .
C20 C -0.1546(2) 0.6659(2) 0.93841(18) 0.0464(5) Uani 1 1 d . . . . .
H20 H -0.255657 0.658955 0.982493 0.056 Uiso 1 1 calc R . . . .
C21 C -0.0305(2) 0.7171(2) 0.96768(17) 0.0429(5) Uani 1 1 d . . . . .
C22 C -0.0474(3) 0.7628(3) 1.06491(19) 0.0593(7) Uani 1 1 d . . . . .
H22A H 0.051474 0.709075 1.114094 0.089 Uiso 1 1 calc GR . . . .
H22B H -0.154151 0.745681 1.104825 0.089 Uiso 1 1 calc GR . . . .
H22C H -0.050820 0.863818 1.039721 0.089 Uiso 1 1 calc GR . . . .

loop_
_atom_site_aniso_label
_atom_site_aniso_U_11
_atom_site_aniso_U_22
_atom_site_aniso_U_33
_atom_site_aniso_U_23
_atom_site_aniso_U_13
_atom_site_aniso_U_12
N1 0.0347(8) 0.0597(11) 0.0375(9) -0.0206(9) 0.0011(7) -0.0081(7)
N2 0.0345(8) 0.0452(9) 0.0354(9) -0.0174(8) 0.0010(6) -0.0092(7)
N3 0.0420(9) 0.0462(10) 0.0397(10) -0.0146(8) 0.0005(7) -0.0111(7)
N4 0.0359(9) 0.0695(12) 0.0465(11) -0.0158(10) 0.0085(8) -0.0189(8)
N5 0.0440(10) 0.0558(11) 0.0543(12) -0.0272(10) 0.0094(9) -0.0205(8)
N6 0.0675(13) 0.1018(18) 0.0692(15) -0.0345(14) 0.0261(11) -0.0486(13)
N7 0.0398(9) 0.0537(10) 0.0449(10) -0.0248(9) -0.0005(7) -0.0111(7)
C1 0.0341(10) 0.0805(17) 0.0341(11) -0.0187(12) 0.0046(8) -0.0009(10)
C2 0.0475(13) 0.0864(19) 0.0379(13) -0.0076(14) 0.0033(10) 0.0066(12)
C3 0.0590(14) 0.0644(16) 0.0493(15) 0.0008(14) 0.0074(11) 0.0039(12)
C4 0.0532(13) 0.0532(14) 0.0512(14) -0.0096(12) 0.0084(10) -0.0061(10)
C5 0.0358(10) 0.0523(12) 0.0385(11) -0.0117(10) 0.0067(8) -0.0080(9)
C6 0.0326(9) 0.0580(13) 0.0334(10) -0.0130(10) 0.0040(8) -0.0048(9)
C7 0.0321(9) 0.0470(11) 0.0332(10) -0.0139(9) 0.0020(8) -0.0077(8)
C8 0.0331(9) 0.0470(11) 0.0388(11) -0.0145(9) 0.0024(8) -0.0104(8)
C9 0.0502(13) 0.111(2) 0.0391(13) -0.0293(15) -0.0059(10) -0.0026(13)
C10 0.0393(10) 0.0448(11) 0.0371(11) -0.0163(9) -0.0016(8) -0.0112(8)
C11 0.0436(11) 0.0456(11) 0.0430(12) -0.0172(10) 0.0084(9) -0.0149(9)
C12 0.0457(11) 0.0486(12) 0.0404(12) -0.0232(10) 0.0067(9) -0.0148(9)
C13 0.0890(18) 0.0469(13) 0.0499(15) -0.0163(12) 0.0079(12) -0.0162(12)
C14 0.0323(9) 0.0401(10) 0.0363(10) -0.0129(9) 0.0008(7) -0.0094(8)
C15 0.0350(10) 0.0495(12) 0.0475(12) -0.0217(10) 0.0038(8) -0.0137(8)
C16 0.0337(9) 0.0388(10) 0.0365(11) -0.0110(9) -0.0027(8) -0.0043(8)
C17 0.0322(9) 0.0349(10) 0.0327(10) -0.0090(8) -0.0018(7) -0.0060(7)
C18 0.0343(10) 0.0446(11) 0.0389(11) -0.0133(9) -0.0024(8) -0.0090(8)
C19 0.0321(10) 0.0531(12) 0.0490(13) -0.0131(11) -0.0024(8) -0.0120(8)
C20 0.0325(10) 0.0549(12) 0.0434(12) -0.0110(10) 0.0038(8) -0.0069(9)
C21 0.0375(10) 0.0491(12) 0.0342(11) -0.0128(10) -0.0014(8) 0.0006(8)
C22 0.0516(13) 0.0803(17) 0.0452(13) -0.0297(13) 0.0039(10) -0.0050(11)

loop_
_atom_type_symbol
_atom_type_description
_atom_type_scat_dispersion_real
_atom_type_scat_dispersion_imag
_atom_type_scat_source
C C 0.0033 0.0016 'International Tables Vol C Tables 4.2.6.8 and 6.1.1.4'
H H 0.0000 0.0000 'International Tables Vol C Tables 4.2.6.8 and 6.1.1.4'
N N 0.0061 0.0033 'International Tables Vol C Tables 4.2.6.8 and 6.1.1.4'

loop_
_geom_angle_atom_site_label_1
_geom_angle_atom_site_label_2
_geom_angle_atom_site_label_3
_geom_angle
_geom_angle_site_symmetry_1
_geom_angle_site_symmetry_3
_geom_angle_publ_flag
C7 N1 C6 106.04(18) . . ?
C10 N2 C7 128.47(18) . . ?
C10 N2 C12 106.09(17) . . ?
C12 N2 C7 125.41(18) . . ?
C10 N3 C11 105.43(17) . . ?
N5 N4 C8 116.28(17) . . ?
N6 N5 N4 172.1(2) . . ?
C15 N7 H7 124.9(18) . . ?
C15 N7 C16 107.71(18) . . ?
C16 N7 H7 125.4(18) . . ?
C2 C1 C9 122.0(2) . . ?
C6 C1 C2 115.5(3) . . ?
C6 C1 C9 122.5(2) . . ?
C1 C2 H2 119.0 . . ?
C3 C2 C1 122.1(2) . . ?
C3 C2 H2 119.0 . . ?
C2 C3 H3 119.2 . . ?
C2 C3 C4 121.7(2) . . ?
C4 C3 H3 119.2 . . ?
C3 C4 H4 121.8 . . ?
C5 C4 C3 116.5(3) . . ?
C5 C4 H4 121.8 . . ?
C4 C5 C6 121.5(2) . . ?
C4 C5 C8 130.2(2) . . ?
C6 C5 C8 108.31(18) . . ?
C1 C6 N1 125.5(2) . . ?
C1 C6 C5 122.7(2) . . ?
C5 C6 N1 111.80(18) . . ?
N1 C7 N2 121.96(19) . . ?
N1 C7 C8 116.24(17) . . ?
N2 C7 C8 121.78(17) . . ?
N4 C8 C5 114.98(16) . . ?
N4 C8 C7 108.27(15) . . ?
N4 C8 C14 106.99(17) . . ?
C5 C8 C7 97.58(17) . . ?
C14 C8 C5 114.78(16) . . ?
C14 C8 C7 114.07(16) . . ?
C1 C9 H9A 109.5 . . ?
C1 C9 H9B 109.5 . . ?
C1 C9 H9C 109.5 . . ?
H9A C9 H9B 109.5 . . ?
H9A C9 H9C 109.5 . . ?
H9B C9 H9C 109.5 . . ?
N2 C10 H10 124.0 . . ?
N3 C10 N2 111.95(19) . . ?
N3 C10 H10 124.0 . . ?
N3 C11 C13 121.8(2) . . ?
C12 C11 N3 110.08(18) . . ?
C12 C11 C13 128.1(2) . . ?
N2 C12 H12 126.8 . . ?
C11 C12 N2 106.4(2) . . ?
C11 C12 H12 126.8 . . ?
C11 C13 H13A 109.5 . . ?
C11 C13 H13B 109.5 . . ?
C11 C13 H13C 109.5 . . ?
H13A C13 H13B 109.5 . . ?
H13A C13 H13C 109.5 . . ?
H13B C13 H13C 109.5 . . ?
C15 C14 C8 126.58(17) . . ?
C15 C14 C17 106.85(18) . . ?
C17 C14 C8 126.57(17) . . ?
N7 C15 H15 124.7 . . ?
C14 C15 N7 110.61(17) . . ?
C14 C15 H15 124.7 . . ?
N7 C16 C17 108.36(16) . . ?
N7 C16 C21 127.9(2) . . ?
C17 C16 C21 123.76(18) . . ?
C16 C17 C14 106.46(16) . . ?
C18 C17 C14 134.48(19) . . ?
C18 C17 C16 119.03(17) . . ?
C17 C18 H18 121.0 . . ?
C19 C18 C17 117.9(2) . . ?
C19 C18 H18 121.0 . . ?
C18 C19 H19 119.1 . . ?
C18 C19 C20 121.75(19) . . ?
C20 C19 H19 119.1 . . ?
C19 C20 H20 118.6 . . ?
C21 C20 C19 122.73(19) . . ?
C21 C20 H20 118.6 . . ?
C16 C21 C22 121.9(2) . . ?
C20 C21 C16 114.8(2) . . ?
C20 C21 C22 123.32(19) . . ?
C21 C22 H22A 109.5 . . ?
C21 C22 H22B 109.5 . . ?
C21 C22 H22C 109.5 . . ?
H22A C22 H22B 109.5 . . ?
H22A C22 H22C 109.5 . . ?
H22B C22 H22C 109.5 . . ?

loop_
_geom_bond_atom_site_label_1
_geom_bond_atom_site_label_2
_geom_bond_distance
_geom_bond_site_symmetry_2
_geom_bond_publ_flag
N1 C6 1.435(3) . ?
N1 C7 1.276(3) . ?
N2 C7 1.398(2) . ?
N2 C10 1.368(3) . ?
N2 C12 1.390(3) . ?
N3 C10 1.309(2) . ?
N3 C11 1.393(3) . ?
N4 N5 1.224(2) . ?
N4 C8 1.495(2) . ?
N5 N6 1.133(3) . ?
N7 H7 0.902(17) . ?
N7 C15 1.377(3) . ?
N7 C16 1.386(3) . ?
C1 C2 1.400(4) . ?
C1 C6 1.387(3) . ?
C1 C9 1.493(4) . ?
C2 H2 0.9500 . ?
C2 C3 1.380(4) . ?
C3 H3 0.9500 . ?
C3 C4 1.399(4) . ?
C4 H4 0.9500 . ?
C4 C5 1.382(3) . ?
C5 C6 1.389(3) . ?
C5 C8 1.516(3) . ?
C7 C8 1.546(3) . ?
C8 C14 1.500(3) . ?
C9 H9A 0.9800 . ?
C9 H9B 0.9800 . ?
C9 H9C 0.9800 . ?
C10 H10 0.9500 . ?
C11 C12 1.347(3) . ?
C11 C13 1.486(3) . ?
C12 H12 0.9500 . ?
C13 H13A 0.9800 . ?
C13 H13B 0.9800 . ?
C13 H13C 0.9800 . ?
C14 C15 1.360(3) . ?
C14 C17 1.439(2) . ?
C15 H15 0.9500 . ?
C16 C17 1.405(3) . ?
C16 C21 1.407(3) . ?
C17 C18 1.403(3) . ?
C18 H18 0.9500 . ?
C18 C19 1.377(3) . ?
C19 H19 0.9500 . ?
C19 C20 1.395(3) . ?
C20 H20 0.9500 . ?
C20 C21 1.384(3) . ?
C21 C22 1.491(3) . ?
C22 H22A 0.9800 . ?
C22 H22B 0.9800 . ?
C22 H22C 0.9800 . ?

loop_
_geom_torsion_atom_site_label_1
_geom_torsion_atom_site_label_2
_geom_torsion_atom_site_label_3
_geom_torsion_atom_site_label_4
_geom_torsion
_geom_torsion_site_symmetry_1
_geom_torsion_site_symmetry_2
_geom_torsion_site_symmetry_3
_geom_torsion_site_symmetry_4
_geom_torsion_publ_flag
N1 C7 C8 N4 -119.58(18) . . . . ?
N1 C7 C8 C5 -0.1(2) . . . . ?
N1 C7 C8 C14 121.44(19) . . . . ?
N2 C7 C8 N4 58.6(2) . . . . ?
N2 C7 C8 C5 178.16(16) . . . . ?
N2 C7 C8 C14 -60.3(2) . . . . ?
N3 C11 C12 N2 0.3(2) . . . . ?
N4 C8 C14 C15 13.6(3) . . . . ?
N4 C8 C14 C17 -166.61(17) . . . . ?
N5 N4 C8 C5 -13.1(3) . . . . ?
N5 N4 C8 C7 94.8(2) . . . . ?
N5 N4 C8 C14 -141.9(2) . . . . ?
N7 C16 C17 C14 0.4(2) . . . . ?
N7 C16 C17 C18 178.73(16) . . . . ?
N7 C16 C21 C20 -178.08(18) . . . . ?
N7 C16 C21 C22 1.3(3) . . . . ?
C1 C2 C3 C4 -1.1(4) . . . . ?
C2 C1 C6 N1 -179.84(18) . . . . ?
C2 C1 C6 C5 1.4(3) . . . . ?
C2 C3 C4 C5 1.2(3) . . . . ?
C3 C4 C5 C6 0.0(3) . . . . ?
C3 C4 C5 C8 -178.5(2) . . . . ?
C4 C5 C6 N1 179.78(17) . . . . ?
C4 C5 C6 C1 -1.3(3) . . . . ?
C4 C5 C8 N4 -66.2(3) . . . . ?
C4 C5 C8 C7 179.5(2) . . . . ?
C4 C5 C8 C14 58.5(3) . . . . ?
C5 C8 C14 C15 -115.2(2) . . . . ?
C5 C8 C14 C17 64.5(3) . . . . ?
C6 N1 C7 N2 -178.99(16) . . . . ?
C6 N1 C7 C8 -0.8(2) . . . . ?
C6 C1 C2 C3 -0.2(3) . . . . ?
C6 C5 C8 N4 115.17(19) . . . . ?
C6 C5 C8 C7 0.90(19) . . . . ?
C6 C5 C8 C14 -120.08(19) . . . . ?
C7 N1 C6 C1 -177.46(19) . . . . ?
C7 N1 C6 C5 1.4(2) . . . . ?
C7 N2 C10 N3 -177.55(17) . . . . ?
C7 N2 C12 C11 177.62(16) . . . . ?
C7 C8 C14 C15 133.3(2) . . . . ?
C7 C8 C14 C17 -46.9(2) . . . . ?
C8 C5 C6 N1 -1.5(2) . . . . ?
C8 C5 C6 C1 177.43(17) . . . . ?
C8 C14 C15 N7 179.05(18) . . . . ?
C8 C14 C17 C16 -179.57(17) . . . . ?
C8 C14 C17 C18 2.4(3) . . . . ?
C9 C1 C2 C3 -179.7(2) . . . . ?
C9 C1 C6 N1 -0.4(3) . . . . ?
C9 C1 C6 C5 -179.15(19) . . . . ?
C10 N2 C7 N1 -176.38(18) . . . . ?
C10 N2 C7 C8 5.5(3) . . . . ?
C10 N2 C12 C11 -0.4(2) . . . . ?
C10 N3 C11 C12 -0.1(2) . . . . ?
C10 N3 C11 C13 177.84(19) . . . . ?
C11 N3 C10 N2 -0.2(2) . . . . ?
C12 N2 C7 N1 6.0(3) . . . . ?
C12 N2 C7 C8 -172.12(16) . . . . ?
C12 N2 C10 N3 0.4(2) . . . . ?
C13 C11 C12 N2 -177.4(2) . . . . ?
C14 C17 C18 C19 177.61(19) . . . . ?
C15 N7 C16 C17 -0.8(2) . . . . ?
C15 N7 C16 C21 178.67(19) . . . . ?
C15 C14 C17 C16 0.2(2) . . . . ?
C15 C14 C17 C18 -177.8(2) . . . . ?
C16 N7 C15 C14 1.0(2) . . . . ?
C16 C17 C18 C19 -0.2(3) . . . . ?
C17 C14 C15 N7 -0.7(2) . . . . ?
C17 C16 C21 C20 1.3(3) . . . . ?
C17 C16 C21 C22 -179.30(18) . . . . ?
C17 C18 C19 C20 0.5(3) . . . . ?
C18 C19 C20 C21 0.1(3) . . . . ?
C19 C20 C21 C16 -1.0(3) . . . . ?
C19 C20 C21 C22 179.7(2) . . . . ?
C21 C16 C17 C14 -179.14(17) . . . . ?
C21 C16 C17 C18 -0.8(3) . . . . ?
